data_8105553
loop_
_publ_author_name
'Gou, Wei'
'Chen, Wei-Yong'
'Chen, Gang'
'Li, Wen-Jun'

_publ_section_title
;
 Crystal structure of ethyl
 2-amino-4-(3-bromophenyl)-5-oxo-4H,5H-pyrano[3,2-c]chromene-3-carboxylate,
 C21H16BrNO5
;
_journal_issue 1
_journal_name_full 'Zeitschrift f\"ur Kristallographie - New Crystal Structures'
_journal_page_first 95
_journal_page_last 96
_journal_paper_doi 10.1515/ncrs-2018-0201
_journal_volume 234
_journal_year 2018
_chemical_formula_moiety 'C21 H16 Br N O5'
_chemical_formula_sum 'C21 H16 Br N O5'
_chemical_formula_weight 442.26
_space_group_crystal_system monoclinic
_space_group_IT_number 14
_space_group_name_Hall '-P 2ybc'
_space_group_name_H-M_alt 'P 1 21/c 1'
_atom_sites_solution_hydrogens geom
_cell_angle_alpha 90
_cell_angle_beta 90.720(9)
_cell_angle_gamma 90
_cell_formula_units_Z 4
_cell_length_a 10.146(5)
_cell_length_b 8.188(4)
_cell_length_c 22.204(4)
_cell_measurement_reflns_used 1142
_cell_measurement_temperature 296(2)
_cell_measurement_theta_max 21.40
_cell_measurement_theta_min 2.74
_cell_volume 1844.5(13)
_computing_cell_refinement 'SAINT v7.60A (Bruker, 2009)'
_computing_data_collection 'Bruker SMART (Bruker Apex-II, 2008)'
_computing_data_reduction 'SAINT v7.60A (Bruker, 2009)'
_computing_molecular_graphics 'Olex2 (Dolomanov et al., 2009)'
_computing_publication_material 'Olex2 (Dolomanov et al., 2009)'
_computing_structure_refinement 'ShelXL (Sheldrick, 2015)'
_computing_structure_solution 'SHELXS-97 (Sheldrick, 2008)'
_diffrn_ambient_temperature 296.15
_diffrn_measured_fraction_theta_full 0.998
_diffrn_measured_fraction_theta_max 0.991
_diffrn_measurement_device_type 'Bruker APEX-II CCD'
_diffrn_measurement_method '\f and \w scans'
_diffrn_radiation_monochromator graphite
_diffrn_radiation_type MoK\a
_diffrn_radiation_wavelength 0.71073
_diffrn_reflns_av_R_equivalents 0.0706
_diffrn_reflns_av_unetI/netI 0.0990
_diffrn_reflns_Laue_measured_fraction_full 0.998
_diffrn_reflns_Laue_measured_fraction_max 0.991
_diffrn_reflns_limit_h_max 13
_diffrn_reflns_limit_h_min -13
_diffrn_reflns_limit_k_max 10
_diffrn_reflns_limit_k_min -8
_diffrn_reflns_limit_l_max 28
_diffrn_reflns_limit_l_min -27
_diffrn_reflns_number 10769
_diffrn_reflns_point_group_measured_fraction_full 0.998
_diffrn_reflns_point_group_measured_fraction_max 0.991
_diffrn_reflns_theta_full 25.242
_diffrn_reflns_theta_max 27.498
_diffrn_reflns_theta_min 1.834
_diffrn_standards_number 0
_exptl_absorpt_coefficient_mu 2.263
_exptl_absorpt_correction_T_max 0.6480
_exptl_absorpt_correction_T_min 0.5599
_exptl_absorpt_correction_type multi-scan
_exptl_absorpt_process_details SADABS
_exptl_crystal_colour colorless
_exptl_crystal_density_diffrn 1.593
_exptl_crystal_density_meas .
_exptl_crystal_density_method 'not measured'
_exptl_crystal_description rod
_exptl_crystal_F_000 896
_exptl_crystal_size_max 0.29
_exptl_crystal_size_mid 0.27
_exptl_crystal_size_min 0.21
_refine_diff_density_max 0.434
_refine_diff_density_min -0.594
_refine_diff_density_rms 0.076
_refine_ls_extinction_coef .
_refine_ls_extinction_method none
_refine_ls_goodness_of_fit_ref 0.945
_refine_ls_hydrogen_treatment constr
_refine_ls_matrix_type full
_refine_ls_number_parameters 253
_refine_ls_number_reflns 4194
_refine_ls_number_restraints 0
_refine_ls_restrained_S_all 0.945
_refine_ls_R_factor_all 0.1289
_refine_ls_R_factor_gt 0.0509
_refine_ls_shift/su_max 0.001
_refine_ls_shift/su_mean 0.000
_refine_ls_structure_factor_coef Fsqd
_refine_ls_weighting_details 'w=1/[\s^2^(Fo^2^)+(0.0565P)^2^] where P=(Fo^2^+2Fc^2^)/3'
_refine_ls_weighting_scheme calc
_refine_ls_wR_factor_gt 0.1098
_refine_ls_wR_factor_ref 0.1421
_reflns_Friedel_coverage 0.000
_reflns_Friedel_fraction_full .
_reflns_Friedel_fraction_max .
_reflns_number_gt 2046
_reflns_number_total 4194
_reflns_threshold_expression 'I > 2\s(I)'
_cod_data_source_file suppl_ncrs-2018-0201_suppl.cif
_cod_data_source_block a
_cod_original_cell_volume 1844.4(12)
_cod_database_code 8105553
_shelx_space_group_comment
;
The symmetry employed for this shelxl refinement is uniquely defined
by the following loop, which should always be used as a source of
symmetry information in preference to the above space-group names.
They are only intended as comments.
;
_shelx_estimated_absorpt_t_max 0.648
_shelx_estimated_absorpt_t_min 0.560
_olex2_refinement_description
;
1. Fixed Uiso
 At 1.2 times of:
  All C(H) groups, All C(H,H) groups, All N(H,H) groups
 At 1.5 times of:
  All C(H,H,H) groups
2.a Ternary CH refined with riding coordinates:
 C8(H8)
2.b Secondary CH2 refined with riding coordinates:
 C2(H2A,H2B)
2.c Me refined with riding coordinates:
 C1(H1A,H1B,H1C)
2.d Aromatic/amide H refined with riding coordinates:
 C12(H12), C13(H13), C14(H14), C15(H15), C17(H17), C19(H19), C20(H20), C21(H21)
2.e X=CH2 refined with riding coordinates:
 N1(H1D,H1E)
;

loop_
_space_group_symop_operation_xyz
'x, y, z'
'-x, y+1/2, -z+1/2'
'-x, -y, -z'
'x, -y-1/2, z-1/2'

loop_
_atom_site_label
_atom_site_type_symbol
_atom_site_fract_x
_atom_site_fract_y
_atom_site_fract_z
_atom_site_U_iso_or_equiv
_atom_site_adp_type
_atom_site_occupancy
_atom_site_site_symmetry_order
_atom_site_calc_flag
_atom_site_refinement_flags_posn
_atom_site_refinement_flags_adp
_atom_site_refinement_flags_occupancy
_atom_site_disorder_assembly
_atom_site_disorder_group
Br1 Br 1.01226(5) -0.12388(7) 0.24669(2) 0.0624(2) Uani 1 1 d . . . . .
O1 O 0.7422(3) 0.4555(3) 0.11012(12) 0.0414(7) Uani 1 1 d . . . . .
O2 O 0.6199(3) 0.5111(3) 0.19100(13) 0.0477(8) Uani 1 1 d . . . . .
O3 O 0.4599(2) 0.0407(3) 0.17621(11) 0.0363(7) Uani 1 1 d . . . . .
O4 O 0.5304(3) -0.2497(4) 0.02994(12) 0.0442(7) Uani 1 1 d . . . . .
O5 O 0.6772(3) -0.0783(4) -0.00514(12) 0.0491(8) Uani 1 1 d . . . . .
C1 C 0.9029(5) 0.6287(6) 0.0674(2) 0.0734(16) Uani 1 1 d . . . . .
H1A H 0.948331 0.731139 0.071240 0.110 Uiso 1 1 calc R . . . .
H1B H 0.965638 0.540977 0.069044 0.110 Uiso 1 1 calc R . . . .
H1C H 0.855980 0.625487 0.029644 0.110 Uiso 1 1 calc R . . . .
C2 C 0.8088(4) 0.6111(5) 0.1172(2) 0.0490(12) Uani 1 1 d . . . . .
H2A H 0.855307 0.614691 0.155665 0.059 Uiso 1 1 calc R . . . .
H2B H 0.745224 0.699529 0.116112 0.059 Uiso 1 1 calc R . . . .
C3 C 0.6536(4) 0.4161(5) 0.15114(18) 0.0354(10) Uani 1 1 d . . . . .
C4 C 0.6034(3) 0.2515(5) 0.14284(16) 0.0302(9) Uani 1 1 d . . . . .
C5 C 0.5094(4) 0.1977(5) 0.17949(17) 0.0326(9) Uani 1 1 d . . . . .
C6 C 0.4916(3) -0.0519(5) 0.12734(17) 0.0309(9) Uani 1 1 d . . . . .
C7 C 0.5823(3) -0.0078(5) 0.08732(16) 0.0285(9) Uani 1 1 d . . . . .
C8 C 0.6639(4) 0.1452(4) 0.09459(17) 0.0301(9) Uani 1 1 d . . . . .
H8 H 0.660580 0.205441 0.056449 0.036 Uiso 1 1 calc R . . . .
C9 C 0.6029(4) -0.1084(5) 0.03497(18) 0.0366(10) Uani 1 1 d . . . . .
C10 C 0.4410(4) -0.2956(5) 0.07250(19) 0.0391(10) Uani 1 1 d . . . . .
C11 C 0.4169(4) -0.2006(5) 0.12251(18) 0.0328(9) Uani 1 1 d . . . . .
C12 C 0.3251(4) -0.2552(5) 0.16407(18) 0.0392(10) Uani 1 1 d . . . . .
H12 H 0.307500 -0.192940 0.198080 0.047 Uiso 1 1 calc R . . . .
C13 C 0.2606(4) -0.4003(6) 0.1550(2) 0.0524(12) Uani 1 1 d . . . . .
H13 H 0.199674 -0.436797 0.182837 0.063 Uiso 1 1 calc R . . . .
C14 C 0.2862(5) -0.4918(6) 0.1046(2) 0.0621(14) Uani 1 1 d . . . . .
H14 H 0.241980 -0.590205 0.098941 0.075 Uiso 1 1 calc R . . . .
C15 C 0.3749(4) -0.4419(6) 0.0627(2) 0.0563(13) Uani 1 1 d . . . . .
H15 H 0.390575 -0.504154 0.028517 0.068 Uiso 1 1 calc R . . . .
C16 C 0.8068(4) 0.1037(5) 0.10859(17) 0.0325(9) Uani 1 1 d . . . . .
C17 C 0.8398(4) 0.0270(5) 0.16149(18) 0.0368(10) Uani 1 1 d . . . . .
H17 H 0.774407 -0.000324 0.188690 0.044 Uiso 1 1 calc R . . . .
C18 C 0.9698(4) -0.0098(5) 0.17456(18) 0.0396(10) Uani 1 1 d . . . . .
C19 C 1.0680(4) 0.0286(6) 0.1352(2) 0.0571(14) Uani 1 1 d . . . . .
H19 H 1.155557 0.004736 0.144382 0.068 Uiso 1 1 calc R . . . .
C20 C 1.0337(4) 0.1038(6) 0.0813(2) 0.0575(14) Uani 1 1 d . . . . .
H20 H 1.098992 0.130157 0.053904 0.069 Uiso 1 1 calc R . . . .
C21 C 0.9046(4) 0.1398(5) 0.0678(2) 0.0433(11) Uani 1 1 d . . . . .
H21 H 0.882756 0.188522 0.031138 0.052 Uiso 1 1 calc R . . . .
N1 N 0.4490(3) 0.2753(4) 0.22416(14) 0.0426(9) Uani 1 1 d . . . . .
H1D H 0.469606 0.374688 0.232595 0.051 Uiso 1 1 calc R . . . .
H1E H 0.389401 0.226059 0.244531 0.051 Uiso 1 1 calc R . . . .

loop_
_atom_site_aniso_label
_atom_site_aniso_U_11
_atom_site_aniso_U_22
_atom_site_aniso_U_33
_atom_site_aniso_U_23
_atom_site_aniso_U_13
_atom_site_aniso_U_12
Br1 0.0618(4) 0.0694(4) 0.0557(3) 0.0014(3) -0.0121(2) 0.0232(3)
O1 0.0497(17) 0.0285(17) 0.0463(17) -0.0002(15) 0.0101(14) -0.0059(13)
O2 0.0596(19) 0.0338(19) 0.0500(18) -0.0079(16) 0.0113(15) -0.0022(15)
O3 0.0459(16) 0.0315(17) 0.0318(15) -0.0036(14) 0.0103(12) -0.0026(13)
O4 0.0443(16) 0.0430(19) 0.0455(17) -0.0172(15) 0.0059(14) -0.0058(14)
O5 0.0496(18) 0.061(2) 0.0375(17) -0.0099(16) 0.0085(14) -0.0045(15)
C1 0.084(4) 0.056(4) 0.080(4) -0.006(3) 0.022(3) -0.031(3)
C2 0.060(3) 0.034(3) 0.053(3) 0.001(2) -0.001(2) -0.008(2)
C3 0.033(2) 0.037(3) 0.036(2) 0.005(2) -0.0032(19) 0.0060(18)
C4 0.032(2) 0.029(2) 0.030(2) 0.0024(19) -0.0013(17) 0.0023(17)
C5 0.037(2) 0.027(2) 0.033(2) -0.005(2) -0.0005(19) 0.0043(19)
C6 0.030(2) 0.028(2) 0.035(2) 0.000(2) 0.0008(18) 0.0082(17)
C7 0.031(2) 0.025(2) 0.029(2) -0.0019(18) -0.0036(17) 0.0020(16)
C8 0.035(2) 0.027(2) 0.028(2) 0.0003(18) 0.0017(17) 0.0029(16)
C9 0.034(2) 0.037(3) 0.039(2) -0.004(2) -0.0050(19) 0.006(2)
C10 0.035(2) 0.036(3) 0.046(3) -0.004(2) -0.002(2) -0.001(2)
C11 0.032(2) 0.029(2) 0.038(2) -0.001(2) -0.0025(18) 0.0032(18)
C12 0.036(2) 0.035(3) 0.046(3) -0.001(2) 0.001(2) 0.0031(19)
C13 0.041(2) 0.050(3) 0.067(3) 0.010(3) 0.003(2) -0.009(2)
C14 0.054(3) 0.044(3) 0.089(4) -0.008(3) 0.002(3) -0.013(2)
C15 0.053(3) 0.043(3) 0.073(3) -0.020(3) 0.002(3) -0.009(2)
C16 0.032(2) 0.030(2) 0.035(2) -0.008(2) 0.0031(18) -0.0009(18)
C17 0.036(2) 0.037(3) 0.038(2) -0.006(2) -0.0004(19) 0.0018(19)
C18 0.043(2) 0.032(3) 0.043(2) -0.008(2) -0.009(2) 0.0087(19)
C19 0.029(2) 0.055(3) 0.087(4) -0.011(3) 0.003(3) 0.004(2)
C20 0.040(3) 0.049(3) 0.083(4) 0.002(3) 0.023(3) 0.002(2)
C21 0.043(3) 0.041(3) 0.046(3) 0.005(2) 0.010(2) 0.001(2)
N1 0.052(2) 0.034(2) 0.042(2) -0.0076(18) 0.0154(17) -0.0034(17)

loop_
_atom_type_symbol
_atom_type_description
_atom_type_scat_dispersion_real
_atom_type_scat_dispersion_imag
_atom_type_scat_source
C C 0.0033 0.0016 'International Tables Vol C Tables 4.2.6.8 and 6.1.1.4'
H H 0.0000 0.0000 'International Tables Vol C Tables 4.2.6.8 and 6.1.1.4'
N N 0.0061 0.0033 'International Tables Vol C Tables 4.2.6.8 and 6.1.1.4'
O O 0.0106 0.0060 'International Tables Vol C Tables 4.2.6.8 and 6.1.1.4'
Br Br -0.2901 2.4595 'International Tables Vol C Tables 4.2.6.8 and 6.1.1.4'

loop_
_geom_angle_atom_site_label_1
_geom_angle_atom_site_label_2
_geom_angle_atom_site_label_3
_geom_angle
_geom_angle_site_symmetry_1
_geom_angle_site_symmetry_3
C3 O1 C2 117.2(3) . .
C6 O3 C5 118.0(3) . .
C10 O4 C9 122.2(3) . .
O1 C2 C1 108.0(4) . .
O1 C3 C4 112.2(3) . .
O2 C3 O1 122.5(4) . .
O2 C3 C4 125.3(4) . .
C3 C4 C8 118.6(3) . .
C5 C4 C3 118.7(3) . .
C5 C4 C8 122.6(4) . .
C4 C5 O3 122.4(3) . .
N1 C5 O3 108.2(3) . .
N1 C5 C4 129.3(4) . .
O3 C6 C11 113.6(3) . .
C7 C6 O3 123.3(4) . .
C7 C6 C11 123.1(4) . .
C6 C7 C8 122.3(3) . .
C6 C7 C9 119.3(4) . .
C9 C7 C8 118.4(3) . .
C4 C8 C16 112.2(3) . .
C7 C8 C4 109.0(3) . .
C7 C8 C16 110.9(3) . .
O4 C9 C7 117.6(3) . .
O5 C9 O4 117.0(4) . .
O5 C9 C7 125.4(4) . .
O4 C10 C11 121.7(4) . .
O4 C10 C15 116.8(4) . .
C11 C10 C15 121.4(4) . .
C10 C11 C6 116.0(3) . .
C10 C11 C12 118.6(4) . .
C12 C11 C6 125.3(4) . .
C13 C12 C11 120.1(4) . .
C12 C13 C14 119.9(4) . .
C15 C14 C13 121.6(4) . .
C14 C15 C10 118.2(4) . .
C17 C16 C8 120.1(3) . .
C17 C16 C21 119.3(4) . .
C21 C16 C8 120.6(4) . .
C16 C17 C18 120.2(4) . .
C17 C18 Br1 119.4(3) . .
C19 C18 Br1 119.5(3) . .
C19 C18 C17 121.1(4) . .
C18 C19 C20 118.4(4) . .
C21 C20 C19 120.8(4) . .
C20 C21 C16 120.1(4) . .

loop_
_geom_bond_atom_site_label_1
_geom_bond_atom_site_label_2
_geom_bond_distance
_geom_bond_site_symmetry_2
Br1 C18 1.899(4) .
O1 C2 1.450(5) .
O1 C3 1.327(4) .
O2 C3 1.230(4) .
O3 C5 1.382(5) .
O3 C6 1.365(4) .
O4 C9 1.374(5) .
O4 C10 1.371(4) .
O5 C9 1.200(4) .
C1 C2 1.477(6) .
C3 C4 1.451(5) .
C4 C5 1.337(5) .
C4 C8 1.516(5) .
C5 N1 1.334(4) .
C6 C7 1.337(5) .
C6 C11 1.437(5) .
C7 C8 1.510(5) .
C7 C9 1.442(5) .
C8 C16 1.517(5) .
C10 C11 1.380(5) .
C10 C15 1.389(6) .
C11 C12 1.393(5) .
C12 C13 1.370(6) .
C13 C14 1.373(6) .
C14 C15 1.365(6) .
C16 C17 1.370(5) .
C16 C21 1.385(5) .
C17 C18 1.381(5) .
C18 C19 1.370(6) .
C19 C20 1.387(6) .
C20 C21 1.372(6) .
